data_8107186
loop_
_publ_author_name
'Hong, Dong-Feng'
'Chen, Ye'
'Zhu, Wen-Li'

_publ_section_title
;
 The crystal structure of bis(pyrazolo[1,5-a]pyrimidine-3-carboxylato-\k 2
 N,O)-copper(ii), C14H8N6O4Cu
;
_journal_issue 4
_journal_name_full 'Zeitschrift f\"ur Kristallographie - New Crystal Structures'
_journal_page_first 679
_journal_page_last 680
_journal_paper_doi 10.1515/ncrs-2022-0178
_journal_volume 237
_journal_year 2022
_chemical_formula_moiety 'C14 H8 Cu N6 O4'
_chemical_formula_sum 'C14 H8 Cu N6 O4'
_chemical_formula_weight 387.80
_space_group_crystal_system monoclinic
_space_group_IT_number 15
_space_group_name_Hall '-C 2yc'
_space_group_name_H-M_alt 'C 1 2/c 1'
_atom_sites_solution_hydrogens geom
_atom_sites_solution_primary dual
_cell_angle_alpha 90
_cell_angle_beta 108.550(5)
_cell_angle_gamma 90
_cell_formula_units_Z 4
_cell_length_a 15.6054(8)
_cell_length_b 7.0441(3)
_cell_length_c 12.6301(6)
_cell_measurement_reflns_used 3500
_cell_measurement_temperature 293(2)
_cell_measurement_theta_max 27.9440
_cell_measurement_theta_min 4.3270
_cell_volume 1316.25(11)
_computing_cell_refinement 'CrysAlisPro 1.171.41.121a (Rigaku OD, 2021)'
_computing_data_collection 'CrysAlisPro 1.171.41.121a (Rigaku OD, 2021)'
_computing_data_reduction 'CrysAlisPro 1.171.41.121a (Rigaku OD, 2021)'
_computing_molecular_graphics 'Olex2 (Dolomanov et al., 2009)'
_computing_publication_material 'Olex2 (Dolomanov et al., 2009)'
_computing_structure_refinement 'ShelXL (Sheldrick, 2015)'
_computing_structure_solution 'ShelXT (Sheldrick, 2015)'
_diffrn_ambient_temperature 293(2)
_diffrn_detector 'CCD plate'
_diffrn_detector_area_resol_mean 8.0584
_diffrn_detector_type EosS2
_diffrn_measured_fraction_theta_full 0.998
_diffrn_measured_fraction_theta_max 0.904
_diffrn_measurement_details
;
List of Runs (angles in degrees, time in seconds):

  # Type    Start    End  Width  t~exp~   \w     \q     \k     \f   Frames
--------------------------------------------------------------------------
  1  \w    -83.00   3.00   1.00    2.00    --  -15.84 -38.00 120.00   86
  2  \w    -35.00  53.00   1.00    2.00    --  -15.84  38.00 -60.00   88
  3  \w    -69.00  -6.00   1.00    2.00    --  -15.84 124.00 166.25   63
  4  \w    -11.00  82.00   1.00    2.00    --   17.09  19.00 -30.00   93
  5  \w     18.00  86.00   1.00    2.00    --   17.09  38.00  60.00   68
  6  \w     -8.00  37.00   1.00    2.00    --   17.09  77.00 -90.00   45
  7  \w     -6.00  56.00   1.00    2.00    --   17.09 -99.00 150.00   62
  8  \w    -10.00  15.00   1.00    2.00    --   17.09  77.00 120.00   25
;
_diffrn_measurement_device 'four-circle diffractometer'
_diffrn_measurement_device_type 'SuperNova, Single source at offset/far, EosS2'
_diffrn_measurement_method '\w scans'
_diffrn_orient_matrix_type 'CrysAlisPro convention (1999,Acta A55,543-557)'
_diffrn_orient_matrix_UB_11 -0.0149193000
_diffrn_orient_matrix_UB_12 -0.0921498000
_diffrn_orient_matrix_UB_13 0.0084780000
_diffrn_orient_matrix_UB_21 0.0392781000
_diffrn_orient_matrix_UB_22 -0.0397627000
_diffrn_orient_matrix_UB_23 -0.0079514000
_diffrn_orient_matrix_UB_31 0.0231194000
_diffrn_orient_matrix_UB_32 0.0080308000
_diffrn_orient_matrix_UB_33 0.0580763000
_diffrn_radiation_monochromator mirror
_diffrn_radiation_probe x-ray
_diffrn_radiation_type MoK\a
_diffrn_radiation_wavelength 0.71073
_diffrn_reflns_av_R_equivalents 0.0350
_diffrn_reflns_av_unetI/netI 0.0334
_diffrn_reflns_Laue_measured_fraction_full 0.998
_diffrn_reflns_Laue_measured_fraction_max 0.904
_diffrn_reflns_limit_h_max 20
_diffrn_reflns_limit_h_min -20
_diffrn_reflns_limit_k_max 9
_diffrn_reflns_limit_k_min -9
_diffrn_reflns_limit_l_max 16
_diffrn_reflns_limit_l_min -16
_diffrn_reflns_number 7521
_diffrn_reflns_point_group_measured_fraction_full 0.998
_diffrn_reflns_point_group_measured_fraction_max 0.904
_diffrn_reflns_theta_full 25.242
_diffrn_reflns_theta_max 29.361
_diffrn_reflns_theta_min 3.403
_diffrn_source 'micro-focus sealed X-ray tube'
_diffrn_source_type 'SuperNova (Mo) X-ray Source'
_exptl_absorpt_coefficient_mu 1.700
_exptl_absorpt_correction_T_max 1.00000
_exptl_absorpt_correction_T_min 0.83648
_exptl_absorpt_correction_type multi-scan
_exptl_absorpt_process_details
;
CrysAlisPro 1.171.41.121a (Rigaku Oxford Diffraction, 2021)
Empirical absorption correction using spherical harmonics,
implemented in SCALE3 ABSPACK scaling algorithm.
;
_exptl_crystal_colour blue
_exptl_crystal_colour_primary blue
_exptl_crystal_density_diffrn 1.957
_exptl_crystal_description block
_exptl_crystal_F_000 780
_exptl_crystal_size_max 0.35
_exptl_crystal_size_mid 0.34
_exptl_crystal_size_min 0.3
_refine_diff_density_max 0.369
_refine_diff_density_min -0.369
_refine_diff_density_rms 0.071
_refine_ls_extinction_coef .
_refine_ls_extinction_method none
_refine_ls_goodness_of_fit_ref 1.074
_refine_ls_hydrogen_treatment constr
_refine_ls_matrix_type full
_refine_ls_number_parameters 114
_refine_ls_number_reflns 1631
_refine_ls_number_restraints 0
_refine_ls_restrained_S_all 1.074
_refine_ls_R_factor_all 0.0370
_refine_ls_R_factor_gt 0.0317
_refine_ls_shift/su_max 0.000
_refine_ls_shift/su_mean 0.000
_refine_ls_structure_factor_coef Fsqd
_refine_ls_weighting_details 'w=1/[\s^2^(Fo^2^)+(0.0304P)^2^+2.0704P] where P=(Fo^2^+2Fc^2^)/3'
_refine_ls_weighting_scheme calc
_refine_ls_wR_factor_gt 0.0751
_refine_ls_wR_factor_ref 0.0778
_reflns_Friedel_coverage 0.000
_reflns_Friedel_fraction_full .
_reflns_Friedel_fraction_max .
_reflns_number_gt 1460
_reflns_number_total 1631
_reflns_threshold_expression 'I > 2\s(I)'
_cod_data_source_file suppl_j_ncrs-2022-0178_suppl.cif
_cod_data_source_block hdf20
_cod_original_cell_volume 1316.24(11)
_cod_database_code 8107186
_shelx_space_group_comment
;
The symmetry employed for this shelxl refinement is uniquely defined
by the following loop, which should always be used as a source of
symmetry information in preference to the above space-group names.
They are only intended as comments.
;
_shelx_estimated_absorpt_t_max 0.630
_shelx_estimated_absorpt_t_min 0.588
_reflns_odcompleteness_completeness 99.66
_reflns_odcompleteness_iscentric 1
_reflns_odcompleteness_theta 26.32
_olex2_refinement_description
;
1. Fixed Uiso
 At 1.2 times of:
  All C(H) groups
2.a Aromatic/amide H refined with riding coordinates:
 C3(H3), C5(H5), C6(H6), C7(H7)
;
_olex2_submission_special_instructions 'No special instructions were received'
_oxdiff_exptl_absorpt_empirical_details
;
Empirical correction (ABSPACK) includes:
- Absorption correction using spherical harmonics
- Frame scaling
;
_oxdiff_exptl_absorpt_empirical_full_max 1.204
_oxdiff_exptl_absorpt_empirical_full_min 0.776

loop_
_space_group_symop_operation_xyz
'x, y, z'
'-x, y, -z+1/2'
'x+1/2, y+1/2, z'
'-x+1/2, y+1/2, -z+1/2'
'-x, -y, -z'
'x, -y, z-1/2'
'-x+1/2, -y+1/2, -z'
'x+1/2, -y+1/2, z-1/2'

loop_
_atom_site_label
_atom_site_type_symbol
_atom_site_fract_x
_atom_site_fract_y
_atom_site_fract_z
_atom_site_U_iso_or_equiv
_atom_site_adp_type
_atom_site_occupancy
_atom_site_site_symmetry_order
_atom_site_calc_flag
_atom_site_refinement_flags_posn
_atom_site_refinement_flags_adp
_atom_site_refinement_flags_occupancy
_atom_site_disorder_assembly
_atom_site_disorder_group
Cu1 Cu 0.5000 0.21781(5) 0.7500 0.01938(13) Uani 1 2 d S T P . .
O1 O 0.40439(10) 0.1527(2) 0.61711(12) 0.0247(3) Uani 1 1 d . . . . .
O2 O 0.33477(10) 0.0902(2) 0.43799(13) 0.0280(4) Uani 1 1 d . . . . .
N1 N 0.59021(12) 0.2811(3) 0.67478(14) 0.0189(4) Uani 1 1 d . . . . .
N2 N 0.61305(12) 0.3513(3) 0.50131(14) 0.0199(4) Uani 1 1 d . . . . .
N3 N 0.56928(13) 0.3449(3) 0.38898(15) 0.0262(4) Uani 1 1 d . . . . .
C1 C 0.39972(14) 0.1533(3) 0.51255(17) 0.0187(4) Uani 1 1 d . . . . .
C2 C 0.47766(14) 0.2343(3) 0.48592(17) 0.0181(4) Uani 1 1 d . . . . .
C3 C 0.48836(16) 0.2733(3) 0.38201(18) 0.0234(5) Uani 1 1 d . . . . .
H3 H 0.4433 0.2514 0.3144 0.028 Uiso 1 1 calc R . . . .
C4 C 0.55932(14) 0.2860(3) 0.56175(17) 0.0172(4) Uani 1 1 d . . . . .
C5 C 0.69864(14) 0.4136(3) 0.55167(19) 0.0243(5) Uani 1 1 d . . . . .
H5 H 0.7340 0.4599 0.5105 0.029 Uiso 1 1 calc R . . . .
C6 C 0.73036(15) 0.4054(3) 0.6652(2) 0.0276(5) Uani 1 1 d . . . . .
H6 H 0.7891 0.4438 0.7032 0.033 Uiso 1 1 calc R . . . .
C7 C 0.67439(15) 0.3389(3) 0.72479(18) 0.0239(5) Uani 1 1 d . . . . .
H7 H 0.6971 0.3351 0.8023 0.029 Uiso 1 1 calc R . . . .

loop_
_atom_site_aniso_label
_atom_site_aniso_U_11
_atom_site_aniso_U_22
_atom_site_aniso_U_33
_atom_site_aniso_U_23
_atom_site_aniso_U_13
_atom_site_aniso_U_12
Cu1 0.0164(2) 0.0299(2) 0.0135(2) 0.000 0.00720(14) 0.000
O1 0.0200(8) 0.0394(9) 0.0169(7) -0.0022(7) 0.0089(6) -0.0072(7)
O2 0.0184(8) 0.0426(10) 0.0209(8) -0.0032(7) 0.0033(6) -0.0066(7)
N1 0.0173(9) 0.0235(9) 0.0158(9) 0.0007(7) 0.0053(7) -0.0002(7)
N2 0.0214(9) 0.0232(9) 0.0185(9) 0.0006(7) 0.0112(7) -0.0009(7)
N3 0.0296(11) 0.0348(11) 0.0168(9) 0.0021(8) 0.0111(8) -0.0028(9)
C1 0.0170(10) 0.0204(10) 0.0193(10) -0.0001(8) 0.0068(8) 0.0021(8)
C2 0.0189(10) 0.0213(10) 0.0159(10) -0.0015(8) 0.0083(8) 0.0011(8)
C3 0.0246(11) 0.0298(12) 0.0165(10) -0.0005(9) 0.0074(9) -0.0007(9)
C4 0.0184(10) 0.0190(10) 0.0171(10) 0.0011(8) 0.0097(8) 0.0011(8)
C5 0.0214(11) 0.0249(11) 0.0317(12) 0.0008(9) 0.0156(10) -0.0027(9)
C6 0.0175(11) 0.0322(13) 0.0328(13) -0.0010(10) 0.0075(10) -0.0051(9)
C7 0.0198(11) 0.0312(12) 0.0195(11) -0.0015(9) 0.0047(9) -0.0012(9)

loop_
_atom_type_symbol
_atom_type_description
_atom_type_scat_dispersion_real
_atom_type_scat_dispersion_imag
_atom_type_scat_source
C C 0.0033 0.0016 'International Tables Vol C Tables 4.2.6.8 and 6.1.1.4'
H H 0.0000 0.0000 'International Tables Vol C Tables 4.2.6.8 and 6.1.1.4'
Cu Cu 0.3201 1.2651 'International Tables Vol C Tables 4.2.6.8 and 6.1.1.4'
N N 0.0061 0.0033 'International Tables Vol C Tables 4.2.6.8 and 6.1.1.4'
O O 0.0106 0.0060 'International Tables Vol C Tables 4.2.6.8 and 6.1.1.4'

loop_
_geom_angle_atom_site_label_1
_geom_angle_atom_site_label_2
_geom_angle_atom_site_label_3
_geom_angle
_geom_angle_site_symmetry_1
_geom_angle_site_symmetry_3
O1 Cu1 O1 152.28(11) . 2_656
O1 Cu1 N1 89.99(7) 2_656 .
O1 Cu1 N1 96.20(7) . .
O1 Cu1 N1 96.20(7) 2_656 2_656
O1 Cu1 N1 89.99(7) . 2_656
N1 Cu1 N1 154.01(11) 2_656 .
C1 O1 Cu1 131.82(14) . .
C4 N1 Cu1 116.22(14) . .
C7 N1 Cu1 125.92(15) . .
C7 N1 C4 117.40(19) . .
N3 N2 C4 111.87(17) . .
C5 N2 N3 126.17(18) . .
C5 N2 C4 121.96(18) . .
C3 N3 N2 103.34(17) . .
O1 C1 C2 116.69(18) . .
O2 C1 O1 123.0(2) . .
O2 C1 C2 120.31(19) . .
C3 C2 C1 129.9(2) . .
C4 C2 C1 126.23(19) . .
C4 C2 C3 103.87(19) . .
N3 C3 C2 113.8(2) . .
N3 C3 H3 123.1 . .
C2 C3 H3 123.1 . .
N1 C4 N2 121.09(18) . .
N1 C4 C2 131.8(2) . .
C2 C4 N2 107.10(18) . .
N2 C5 H5 121.5 . .
N2 C5 C6 117.0(2) . .
C6 C5 H5 121.5 . .
C5 C6 H6 120.0 . .
C5 C6 C7 120.0(2) . .
C7 C6 H6 120.0 . .
N1 C7 C6 122.5(2) . .
N1 C7 H7 118.7 . .
C6 C7 H7 118.7 . .

loop_
_geom_bond_atom_site_label_1
_geom_bond_atom_site_label_2
_geom_bond_distance
_geom_bond_site_symmetry_2
Cu1 O1 1.9131(14) .
Cu1 O1 1.9131(14) 2_656
Cu1 N1 1.9835(18) 2_656
Cu1 N1 1.9835(18) .
O1 C1 1.299(2) .
O2 C1 1.227(3) .
N1 C4 1.354(3) .
N1 C7 1.328(3) .
N2 N3 1.366(2) .
N2 C4 1.380(3) .
N2 C5 1.357(3) .
N3 C3 1.337(3) .
C1 C2 1.476(3) .
C2 C3 1.402(3) .
C2 C4 1.378(3) .
C3 H3 0.9300 .
C5 H5 0.9300 .
C5 C6 1.361(3) .
C6 H6 0.9300 .
C6 C7 1.403(3) .
C7 H7 0.9300 .

loop_
_geom_torsion_atom_site_label_1
_geom_torsion_atom_site_label_2
_geom_torsion_atom_site_label_3
_geom_torsion_atom_site_label_4
_geom_torsion
_geom_torsion_site_symmetry_1
_geom_torsion_site_symmetry_2
_geom_torsion_site_symmetry_3
_geom_torsion_site_symmetry_4
Cu1 O1 C1 O2 173.19(16) . . . .
Cu1 O1 C1 C2 -6.6(3) . . . .
Cu1 N1 C4 N2 171.82(15) . . . .
Cu1 N1 C4 C2 -8.4(3) . . . .
Cu1 N1 C7 C6 -171.19(17) . . . .
O1 C1 C2 C3 -172.3(2) . . . .
O1 C1 C2 C4 9.1(3) . . . .
O2 C1 C2 C3 7.9(4) . . . .
O2 C1 C2 C4 -170.7(2) . . . .
N2 N3 C3 C2 0.5(3) . . . .
N2 C5 C6 C7 -1.5(3) . . . .
N3 N2 C4 N1 -179.89(19) . . . .
N3 N2 C4 C2 0.3(2) . . . .
N3 N2 C5 C6 -178.9(2) . . . .
C1 C2 C3 N3 -179.1(2) . . . .
C1 C2 C4 N1 -0.9(4) . . . .
C1 C2 C4 N2 178.89(19) . . . .
C3 C2 C4 N1 -179.8(2) . . . .
C3 C2 C4 N2 0.0(2) . . . .
C4 N1 C7 C6 0.8(3) . . . .
C4 N2 N3 C3 -0.5(2) . . . .
C4 N2 C5 C6 1.4(3) . . . .
C4 C2 C3 N3 -0.3(3) . . . .
C5 N2 N3 C3 179.8(2) . . . .
C5 N2 C4 N1 -0.1(3) . . . .
C5 N2 C4 C2 -179.95(19) . . . .
C5 C6 C7 N1 0.4(4) . . . .
C7 N1 C4 N2 -0.9(3) . . . .
C7 N1 C4 C2 178.8(2) . . . .
